data_4129721
loop_
_publ_author_name
'Serrano-Plana, Joan'
'Oloo, Williamson N.'
'Acosta-Rueda, Laura'
'Meier, Katlyn K.'
'Verdejo, Bego\~na'
'Garc\'ia-Espa\~na, Enrique'
'Basallote, Manuel G.'
'M\"unck, Eckard'
'Que, Jr, Lawrence'
'Company, Anna'
'Costas, Miquel'

_publ_section_title
;
 Trapping a Highly Reactive Nonheme Iron Intermediate That Oxygenates
 Strong C-H Bonds with Stereoretention.
;
_journal_issue 50
_journal_name_full 'Journal of the American Chemical Society'
_journal_page_first 15833
_journal_page_last 15842
_journal_paper_doi 10.1021/jacs.5b09904
_journal_volume 137
_journal_year 2015
_chemical_formula_moiety 'C16 H24 F6 Fe N4 O6 S2'
_chemical_formula_sum 'C16 H24 F6 Fe N4 O6 S2'
_chemical_formula_weight 602.36
_space_group_IT_number 7
_space_group_name_Hall 'P -2yc'
_space_group_name_H-M_alt 'P 1 c 1'
_symmetry_cell_setting monoclinic
_symmetry_space_group_name_Hall 'P -2yc'
_symmetry_space_group_name_H-M 'P 1 c 1'
_atom_sites_solution_hydrogens geom
_atom_sites_solution_primary direct
_atom_sites_solution_secondary difmap
_audit_creation_method SHELXL-97
_cell_angle_alpha 90.00
_cell_angle_beta 123.32(2)
_cell_angle_gamma 90.00
_cell_formula_units_Z 2
_cell_length_a 9.349(5)
_cell_length_b 9.148(5)
_cell_length_c 16.448(6)
_cell_measurement_reflns_used 4389
_cell_measurement_temperature 120(2)
_cell_measurement_theta_max 27.485
_cell_measurement_theta_min 0.998
_cell_volume 1175.5(10)
_computing_cell_refinement 'HKL Scalepack (Otwinowski & Minor 1997)'
_computing_data_collection 'Collect (Bruker AXS BV, 1997-2004)'
_computing_data_reduction 'HKL Denzo and Scalepack (Otwinowski & Minor 1997)'
_computing_structure_refinement 'SHELXL-97 (Sheldrick, 1997)'
_computing_structure_solution 'SHELXS-97 (Sheldrick, 1990)'
_diffrn_ambient_temperature 120(2)
_diffrn_detector_area_resol_mean 9
_diffrn_measured_fraction_theta_full 1.000
_diffrn_measured_fraction_theta_max 1.000
_diffrn_measurement_device '95mm CCD camera on \k-goniostat'
_diffrn_measurement_device_type KappaCCD
_diffrn_measurement_method CCD
_diffrn_radiation_monochromator 'horizonally mounted graphite crystal'
_diffrn_radiation_source 'fine-focus sealed tube'
_diffrn_radiation_type MoK\a
_diffrn_radiation_wavelength 0.71069
_diffrn_reflns_av_R_equivalents 0.0407
_diffrn_reflns_av_sigmaI/netI 0.0602
_diffrn_reflns_limit_h_max 12
_diffrn_reflns_limit_h_min -12
_diffrn_reflns_limit_k_max 11
_diffrn_reflns_limit_k_min -11
_diffrn_reflns_limit_l_max 19
_diffrn_reflns_limit_l_min -21
_diffrn_reflns_number 8126
_diffrn_reflns_theta_full 27.47
_diffrn_reflns_theta_max 27.47
_diffrn_reflns_theta_min 2.23
_exptl_absorpt_coefficient_mu 0.908
_exptl_absorpt_correction_type none
_exptl_crystal_colour 'pale yellow'
_exptl_crystal_density_diffrn 1.702
_exptl_crystal_density_method 'not measured'
_exptl_crystal_description block
_exptl_crystal_F_000 616
_exptl_crystal_size_max 0.12
_exptl_crystal_size_mid 0.11
_exptl_crystal_size_min 0.06
_refine_diff_density_max 0.527
_refine_diff_density_min -0.843
_refine_diff_density_rms 0.173
_refine_ls_abs_structure_details 'Flack H D (1983), Acta Cryst. A39, 876-881'
_refine_ls_abs_structure_Flack 0.001(18)
_refine_ls_extinction_method none
_refine_ls_goodness_of_fit_ref 1.105
_refine_ls_hydrogen_treatment constr
_refine_ls_matrix_type full
_refine_ls_number_parameters 319
_refine_ls_number_reflns 4828
_refine_ls_number_restraints 2
_refine_ls_restrained_S_all 1.105
_refine_ls_R_factor_all 0.0535
_refine_ls_R_factor_gt 0.0412
_refine_ls_shift/su_max 0.000
_refine_ls_shift/su_mean 0.000
_refine_ls_structure_factor_coef Fsqd
_refine_ls_weighting_details 'calc w=1/[\s^2^(Fo^2^)+(0.0683P)^2^+0.0000P] where P=(Fo^2^+2Fc^2^)/3'
_refine_ls_weighting_scheme calc
_refine_ls_wR_factor_gt 0.0966
_refine_ls_wR_factor_ref 0.1182
_reflns_number_gt 4244
_reflns_number_total 4828
_reflns_threshold_expression >2sigma(I)
_cod_data_source_file ja5b09904_si_002.cif
_cod_data_source_block jsl2p79
_cod_original_sg_symbol_H-M 'P c'
_cod_database_code 4129721

loop_
_symmetry_equiv_pos_as_xyz
'x, y, z'
'x, -y, z+1/2'

loop_
_atom_site_label
_atom_site_type_symbol
_atom_site_fract_x
_atom_site_fract_y
_atom_site_fract_z
_atom_site_U_iso_or_equiv
_atom_site_adp_type
_atom_site_occupancy
_atom_site_symmetry_multiplicity
_atom_site_calc_flag
_atom_site_refinement_flags
Fe1 Fe 0.66553(5) 0.15600(6) 0.47983(3) 0.01794(14) Uani 1 1 d .
S2 S 0.68434(13) 0.36621(12) 0.65903(7) 0.0232(2) Uani 1 1 d .
S1 S 0.34282(13) 0.00030(12) 0.48004(8) 0.0251(2) Uani 1 1 d .
F2 F 0.4254(4) -0.2758(4) 0.5193(2) 0.0527(9) Uani 1 1 d .
F5 F 0.7602(5) 0.5965(3) 0.5956(2) 0.0498(8) Uani 1 1 d .
F6 F 0.8741(4) 0.5955(3) 0.7501(2) 0.0425(8) Uani 1 1 d .
F4 F 0.9738(4) 0.4583(4) 0.6867(2) 0.0489(8) Uani 1 1 d .
F1 F 0.2784(5) -0.2278(4) 0.3678(2) 0.0616(10) Uani 1 1 d .
F3 F 0.1580(4) -0.2329(4) 0.4465(3) 0.0589(10) Uani 1 1 d .
O1 O 0.5038(5) 0.0127(4) 0.4871(3) 0.0361(8) Uani 1 1 d .
O3 O 0.3598(5) 0.0142(4) 0.5712(3) 0.0442(9) Uani 1 1 d .
O5 O 0.5545(4) 0.4413(4) 0.6627(3) 0.0400(9) Uani 1 1 d .
O6 O 0.7909(5) 0.2697(4) 0.7374(3) 0.0434(9) Uani 1 1 d .
O2 O 0.2032(5) 0.0734(4) 0.3998(3) 0.0523(11) Uani 1 1 d .
O4 O 0.6238(4) 0.3096(4) 0.5624(2) 0.0267(7) Uani 1 1 d .
N2 N 0.5322(4) 0.3157(4) 0.3540(3) 0.0236(8) Uani 1 1 d .
N4 N 0.8999(4) 0.0191(4) 0.5814(3) 0.0216(7) Uani 1 1 d .
N3 N 0.6837(4) 0.0293(4) 0.3699(2) 0.0213(7) Uani 1 1 d .
N1 N 0.8691(4) 0.2878(4) 0.5012(2) 0.0194(7) Uani 1 1 d .
C5 C 0.5516(6) -0.0866(5) 0.3223(3) 0.0278(10) Uani 1 1 d .
H5A H 0.5578 -0.1322 0.2704 0.042 Uiso 1 1 calc R
H5B H 0.4379 -0.0434 0.2945 0.042 Uiso 1 1 calc R
H5C H 0.5717 -0.1607 0.3705 0.042 Uiso 1 1 calc R
C14 C 0.8328(6) 0.4079(5) 0.4466(3) 0.0236(9) Uani 1 1 d .
C13 C 0.9620(6) 0.4921(5) 0.4539(3) 0.0295(10) Uani 1 1 d .
H13 H 0.9364 0.5774 0.4153 0.035 Uiso 1 1 calc R
C16 C 0.8313(6) 0.5122(5) 0.6740(3) 0.0277(10) Uani 1 1 d .
C3 C 0.5120(6) 0.2393(5) 0.2687(3) 0.0303(10) Uani 1 1 d .
H3A H 0.5021 0.3129 0.2218 0.036 Uiso 1 1 calc R
H3B H 0.4046 0.1819 0.2362 0.036 Uiso 1 1 calc R
C11 C 1.1658(6) 0.3239(5) 0.5736(4) 0.0297(10) Uani 1 1 d .
H11 H 1.2806 0.2926 0.6172 0.036 Uiso 1 1 calc R
C1 C 0.6458(6) 0.4450(5) 0.3817(3) 0.0262(9) Uani 1 1 d .
H1A H 0.6163 0.5163 0.4155 0.031 Uiso 1 1 calc R
H1B H 0.6246 0.4923 0.3219 0.031 Uiso 1 1 calc R
C9 C 1.0548(6) 0.1135(5) 0.6247(3) 0.0273(9) Uani 1 1 d .
H9A H 1.1514 0.0546 0.6338 0.033 Uiso 1 1 calc R
H9B H 1.0855 0.1467 0.6897 0.033 Uiso 1 1 calc R
C8 C 0.8944(6) -0.0504(5) 0.6611(3) 0.0291(10) Uani 1 1 d .
H8A H 0.7948 -0.1152 0.6333 0.044 Uiso 1 1 calc R
H8B H 0.8856 0.0254 0.7002 0.044 Uiso 1 1 calc R
H8C H 0.9991 -0.1074 0.7023 0.044 Uiso 1 1 calc R
C2 C 0.3629(6) 0.3656(5) 0.3300(4) 0.0340(11) Uani 1 1 d .
H2A H 0.3750 0.4105 0.3876 0.051 Uiso 1 1 calc R
H2B H 0.2851 0.2818 0.3093 0.051 Uiso 1 1 calc R
H2C H 0.3162 0.4374 0.2772 0.051 Uiso 1 1 calc R
C12 C 1.1303(6) 0.4489(5) 0.5190(4) 0.0341(11) Uani 1 1 d .
H12 H 1.2213 0.5058 0.5259 0.041 Uiso 1 1 calc R
C7 C 0.9025(6) -0.0978(5) 0.5190(3) 0.0289(10) Uani 1 1 d .
H7A H 0.8202 -0.1755 0.5084 0.035 Uiso 1 1 calc R
H7B H 1.0181 -0.1419 0.5528 0.035 Uiso 1 1 calc R
C4 C 0.6601(6) 0.1379(5) 0.2960(3) 0.0287(10) Uani 1 1 d .
H4A H 0.6375 0.0861 0.2372 0.034 Uiso 1 1 calc R
H4B H 0.7662 0.1959 0.3224 0.034 Uiso 1 1 calc R
C6 C 0.8561(6) -0.0371(6) 0.4217(3) 0.0292(10) Uani 1 1 d .
H6A H 0.9413 0.0375 0.4320 0.035 Uiso 1 1 calc R
H6B H 0.8586 -0.1167 0.3817 0.035 Uiso 1 1 calc R
C15 C 0.2999(6) -0.1945(6) 0.4522(3) 0.0304(10) Uani 1 1 d .
C10 C 1.0316(5) 0.2455(5) 0.5637(3) 0.0217(9) Uani 1 1 d .

loop_
_atom_site_aniso_label
_atom_site_aniso_U_11
_atom_site_aniso_U_22
_atom_site_aniso_U_33
_atom_site_aniso_U_23
_atom_site_aniso_U_13
_atom_site_aniso_U_12
Fe1 0.0169(3) 0.0199(3) 0.0187(3) 0.0000(2) 0.0108(2) -0.0017(2)
S2 0.0258(5) 0.0249(6) 0.0229(5) -0.0036(4) 0.0160(4) -0.0044(4)
S1 0.0214(5) 0.0276(6) 0.0268(5) 0.0040(4) 0.0136(4) -0.0019(4)
F2 0.0405(18) 0.0365(19) 0.063(2) 0.0129(16) 0.0166(17) 0.0118(15)
F5 0.075(2) 0.0304(17) 0.0453(19) 0.0003(14) 0.0337(17) -0.0152(16)
F6 0.059(2) 0.0369(16) 0.0430(17) -0.0206(13) 0.0350(16) -0.0197(15)
F4 0.0311(16) 0.058(2) 0.063(2) -0.0235(17) 0.0291(16) -0.0160(15)
F1 0.086(3) 0.050(2) 0.049(2) -0.0206(16) 0.037(2) -0.0336(19)
F3 0.0367(17) 0.0400(18) 0.107(3) 0.0042(18) 0.044(2) -0.0114(15)
O1 0.039(2) 0.0298(18) 0.058(2) -0.0142(16) 0.0380(19) -0.0159(15)
O3 0.060(3) 0.049(2) 0.045(2) 0.0027(17) 0.043(2) 0.0083(19)
O5 0.0343(19) 0.048(2) 0.048(2) -0.0211(18) 0.0293(18) -0.0086(17)
O6 0.051(2) 0.035(2) 0.0304(18) 0.0090(15) 0.0136(17) -0.0039(17)
O2 0.039(2) 0.042(2) 0.047(2) 0.0202(18) 0.0048(17) -0.0010(18)
O4 0.0308(16) 0.0278(16) 0.0275(16) -0.0087(13) 0.0198(14) -0.0069(14)
N2 0.0200(18) 0.0252(19) 0.0223(19) 0.0034(15) 0.0096(15) 0.0000(15)
N4 0.0202(17) 0.0251(18) 0.0204(17) 0.0019(14) 0.0116(15) 0.0008(15)
N3 0.0191(17) 0.0265(19) 0.0204(18) -0.0041(14) 0.0122(15) -0.0036(14)
N1 0.0201(17) 0.0187(18) 0.0197(17) 0.0001(14) 0.0111(14) -0.0038(14)
C5 0.027(2) 0.030(3) 0.025(2) -0.0069(19) 0.0132(18) -0.0078(19)
C14 0.029(2) 0.023(2) 0.022(2) -0.0043(18) 0.0160(18) -0.0062(19)
C13 0.032(2) 0.026(2) 0.032(3) 0.0012(19) 0.019(2) -0.0044(19)
C16 0.030(2) 0.028(2) 0.030(3) -0.008(2) 0.019(2) -0.0068(19)
C3 0.035(3) 0.032(3) 0.019(2) 0.0014(19) 0.012(2) -0.004(2)
C11 0.021(2) 0.030(3) 0.037(3) -0.002(2) 0.016(2) -0.0019(18)
C1 0.028(2) 0.023(2) 0.026(2) 0.0069(18) 0.0136(19) -0.0009(19)
C9 0.020(2) 0.029(2) 0.023(2) 0.0023(19) 0.0053(18) 0.0006(18)
C8 0.035(3) 0.027(2) 0.028(2) 0.0097(18) 0.019(2) 0.005(2)
C2 0.024(2) 0.034(3) 0.036(3) 0.010(2) 0.012(2) 0.006(2)
C12 0.032(3) 0.029(3) 0.046(3) -0.006(2) 0.024(2) -0.010(2)
C7 0.026(2) 0.024(2) 0.034(2) -0.0032(19) 0.015(2) 0.0024(19)
C4 0.031(2) 0.036(3) 0.019(2) -0.0029(18) 0.0137(19) -0.010(2)
C6 0.027(2) 0.034(3) 0.030(2) -0.007(2) 0.017(2) 0.002(2)
C15 0.025(2) 0.034(3) 0.033(3) 0.005(2) 0.016(2) -0.003(2)
C10 0.0172(19) 0.026(2) 0.020(2) -0.0042(17) 0.0096(17) -0.0034(17)

loop_
_atom_type_symbol
_atom_type_description
_atom_type_scat_dispersion_real
_atom_type_scat_dispersion_imag
_atom_type_scat_source
C C 0.0033 0.0016 'International Tables Vol C Tables 4.2.6.8 and 6.1.1.4'
H H 0.0000 0.0000 'International Tables Vol C Tables 4.2.6.8 and 6.1.1.4'
F F 0.0171 0.0103 'International Tables Vol C Tables 4.2.6.8 and 6.1.1.4'
Fe Fe 0.3463 0.8444 'International Tables Vol C Tables 4.2.6.8 and 6.1.1.4'
N N 0.0061 0.0033 'International Tables Vol C Tables 4.2.6.8 and 6.1.1.4'
O O 0.0106 0.0060 'International Tables Vol C Tables 4.2.6.8 and 6.1.1.4'
S S 0.1246 0.1234 'International Tables Vol C Tables 4.2.6.8 and 6.1.1.4'

loop_
_geom_angle_atom_site_label_1
_geom_angle_atom_site_label_2
_geom_angle_atom_site_label_3
_geom_angle
O1 Fe1 N1 168.32(15)
O1 Fe1 O4 89.16(13)
N1 Fe1 O4 88.93(13)
O1 Fe1 N3 95.83(13)
N1 Fe1 N3 88.21(13)
O4 Fe1 N3 168.45(13)
O1 Fe1 N2 114.28(15)
N1 Fe1 N2 77.14(14)
O4 Fe1 N2 87.46(13)
N3 Fe1 N2 80.99(13)
O1 Fe1 N4 92.81(15)
N1 Fe1 N4 76.99(14)
O4 Fe1 N4 109.60(13)
N3 Fe1 N4 80.62(13)
N2 Fe1 N4 148.55(13)
O6 S2 O5 116.7(2)
O6 S2 O4 115.3(2)
O5 S2 O4 112.8(2)
O6 S2 C16 103.3(2)
O5 S2 C16 103.7(2)
O4 S2 C16 102.64(19)
O2 S1 O3 116.9(3)
O2 S1 O1 115.0(2)
O3 S1 O1 113.5(2)
O2 S1 C15 105.3(2)
O3 S1 C15 103.5(2)
O1 S1 C15 99.9(2)
S1 O1 Fe1 144.2(2)
S2 O4 Fe1 146.1(2)
C2 N2 C3 109.4(4)
C2 N2 C1 108.5(4)
C3 N2 C1 111.3(3)
C2 N2 Fe1 114.4(3)
C3 N2 Fe1 106.3(3)
C1 N2 Fe1 106.9(3)
C8 N4 C9 108.8(3)
C8 N4 C7 108.8(4)
C9 N4 C7 111.5(4)
C8 N4 Fe1 113.5(3)
C9 N4 Fe1 108.9(2)
C7 N4 Fe1 105.3(3)
C6 N3 C5 109.8(4)
C6 N3 C4 111.8(3)
C5 N3 C4 109.8(3)
C6 N3 Fe1 106.9(2)
C5 N3 Fe1 112.8(3)
C4 N3 Fe1 105.8(3)
C14 N1 C10 120.9(4)
C14 N1 Fe1 118.9(3)
C10 N1 Fe1 120.0(3)
N3 C5 H5A 109.5
N3 C5 H5B 109.5
H5A C5 H5B 109.5
N3 C5 H5C 109.5
H5A C5 H5C 109.5
H5B C5 H5C 109.5
N1 C14 C13 120.8(4)
N1 C14 C1 115.4(4)
C13 C14 C1 123.8(4)
C14 C13 C12 118.3(4)
C14 C13 H13 120.8
C12 C13 H13 120.8
F4 C16 F6 108.0(4)
F4 C16 F5 107.1(4)
F6 C16 F5 108.3(4)
F4 C16 S2 111.4(3)
F6 C16 S2 111.1(3)
F5 C16 S2 110.8(3)
N2 C3 C4 112.8(4)
N2 C3 H3A 109.0
C4 C3 H3A 109.0
N2 C3 H3B 109.0
C4 C3 H3B 109.0
H3A C3 H3B 107.8
C10 C11 C12 118.6(4)
C10 C11 H11 120.7
C12 C11 H11 120.7
N2 C1 C14 113.3(4)
N2 C1 H1A 108.9
C14 C1 H1A 108.9
N2 C1 H1B 108.9
C14 C1 H1B 108.9
H1A C1 H1B 107.7
N4 C9 C10 113.5(3)
N4 C9 H9A 108.9
C10 C9 H9A 108.9
N4 C9 H9B 108.9
C10 C9 H9B 108.9
H9A C9 H9B 107.7
N4 C8 H8A 109.5
N4 C8 H8B 109.5
H8A C8 H8B 109.5
N4 C8 H8C 109.5
H8A C8 H8C 109.5
H8B C8 H8C 109.5
N2 C2 H2A 109.5
N2 C2 H2B 109.5
H2A C2 H2B 109.5
N2 C2 H2C 109.5
H2A C2 H2C 109.5
H2B C2 H2C 109.5
C11 C12 C13 120.3(4)
C11 C12 H12 119.8
C13 C12 H12 119.8
N4 C7 C6 111.2(4)
N4 C7 H7A 109.4
C6 C7 H7A 109.4
N4 C7 H7B 109.4
C6 C7 H7B 109.4
H7A C7 H7B 108.0
N3 C4 C3 110.6(4)
N3 C4 H4A 109.5
C3 C4 H4A 109.5
N3 C4 H4B 109.5
C3 C4 H4B 109.5
H4A C4 H4B 108.1
N3 C6 C7 110.4(3)
N3 C6 H6A 109.6
C7 C6 H6A 109.6
N3 C6 H6B 109.6
C7 C6 H6B 109.6
H6A C6 H6B 108.1
F2 C15 F1 107.6(4)
F2 C15 F3 107.8(4)
F1 C15 F3 107.2(4)
F2 C15 S1 111.6(3)
F1 C15 S1 111.9(3)
F3 C15 S1 110.4(3)
N1 C10 C11 121.1(4)
N1 C10 C9 115.5(4)
C11 C10 C9 123.4(4)

loop_
_geom_bond_atom_site_label_1
_geom_bond_atom_site_label_2
_geom_bond_distance
Fe1 O1 2.054(3)
Fe1 N1 2.113(4)
Fe1 O4 2.135(3)
Fe1 N3 2.231(4)
Fe1 N2 2.267(4)
Fe1 N4 2.267(4)
S2 O6 1.422(4)
S2 O5 1.424(4)
S2 O4 1.458(3)
S2 C16 1.833(5)
S1 O2 1.414(4)
S1 O3 1.423(4)
S1 O1 1.449(3)
S1 C15 1.829(5)
F2 C15 1.314(6)
F5 C16 1.326(6)
F6 C16 1.326(5)
F4 C16 1.324(6)
F1 C15 1.324(6)
F3 C15 1.325(5)
N2 C2 1.478(6)
N2 C3 1.483(6)
N2 C1 1.484(6)
N4 C8 1.483(5)
N4 C9 1.489(6)
N4 C7 1.490(6)
N3 C6 1.478(6)
N3 C5 1.483(6)
N3 C4 1.490(6)
N1 C14 1.339(6)
N1 C10 1.341(5)
C5 H5A 0.9800
C5 H5B 0.9800
C5 H5C 0.9800
C14 C13 1.382(6)
C14 C1 1.504(6)
C13 C12 1.388(7)
C13 H13 0.9500
C3 C4 1.515(7)
C3 H3A 0.9900
C3 H3B 0.9900
C11 C10 1.376(6)
C11 C12 1.378(7)
C11 H11 0.9500
C1 H1A 0.9900
C1 H1B 0.9900
C9 C10 1.507(6)
C9 H9A 0.9900
C9 H9B 0.9900
C8 H8A 0.9800
C8 H8B 0.9800
C8 H8C 0.9800
C2 H2A 0.9800
C2 H2B 0.9800
C2 H2C 0.9800
C12 H12 0.9500
C7 C6 1.515(7)
C7 H7A 0.9900
C7 H7B 0.9900
C4 H4A 0.9900
C4 H4B 0.9900
C6 H6A 0.9900
C6 H6B 0.9900

loop_
_geom_torsion_atom_site_label_1
_geom_torsion_atom_site_label_2
_geom_torsion_atom_site_label_3
_geom_torsion_atom_site_label_4
_geom_torsion
O2 S1 O1 Fe1 46.2(5)
O3 S1 O1 Fe1 -92.2(4)
C15 S1 O1 Fe1 158.3(4)
N1 Fe1 O1 S1 123.2(7)
O4 Fe1 O1 S1 42.6(4)
N3 Fe1 O1 S1 -127.0(4)
N2 Fe1 O1 S1 -44.3(4)
N4 Fe1 O1 S1 152.1(4)
O6 S2 O4 Fe1 -21.8(4)
O5 S2 O4 Fe1 -159.4(3)
C16 S2 O4 Fe1 89.7(4)
O1 Fe1 O4 S2 93.4(4)
N1 Fe1 O4 S2 -75.0(4)
N3 Fe1 O4 S2 -150.7(5)
N2 Fe1 O4 S2 -152.2(4)
N4 Fe1 O4 S2 0.7(4)
O1 Fe1 N2 C2 35.8(3)
N1 Fe1 N2 C2 -141.6(3)
O4 Fe1 N2 C2 -52.1(3)
N3 Fe1 N2 C2 128.2(3)
N4 Fe1 N2 C2 -176.9(3)
O1 Fe1 N2 C3 -85.0(3)
N1 Fe1 N2 C3 97.6(3)
O4 Fe1 N2 C3 -172.9(3)
N3 Fe1 N2 C3 7.4(3)
N4 Fe1 N2 C3 62.2(4)
O1 Fe1 N2 C1 156.0(3)
N1 Fe1 N2 C1 -21.4(3)
O4 Fe1 N2 C1 68.1(3)
N3 Fe1 N2 C1 -111.6(3)
N4 Fe1 N2 C1 -56.8(4)
O1 Fe1 N4 C8 -37.3(3)
N1 Fe1 N4 C8 137.0(3)
O4 Fe1 N4 C8 52.8(3)
N3 Fe1 N4 C8 -132.7(3)
N2 Fe1 N4 C8 172.3(3)
O1 Fe1 N4 C9 -158.7(3)
N1 Fe1 N4 C9 15.5(3)
O4 Fe1 N4 C9 -68.6(3)
N3 Fe1 N4 C9 105.8(3)
N2 Fe1 N4 C9 50.9(4)
O1 Fe1 N4 C7 81.6(3)
N1 Fe1 N4 C7 -104.1(3)
O4 Fe1 N4 C7 171.7(2)
N3 Fe1 N4 C7 -13.8(3)
N2 Fe1 N4 C7 -68.8(4)
O1 Fe1 N3 C6 -107.0(3)
N1 Fe1 N3 C6 62.0(3)
O4 Fe1 N3 C6 137.7(6)
N2 Fe1 N3 C6 139.2(3)
N4 Fe1 N3 C6 -15.1(3)
O1 Fe1 N3 C5 13.7(3)
N1 Fe1 N3 C5 -177.3(3)
O4 Fe1 N3 C5 -101.5(7)
N2 Fe1 N3 C5 -100.0(3)
N4 Fe1 N3 C5 105.6(3)
O1 Fe1 N3 C4 133.7(3)
N1 Fe1 N3 C4 -57.3(3)
O4 Fe1 N3 C4 18.4(8)
N2 Fe1 N3 C4 20.0(3)
N4 Fe1 N3 C4 -134.4(3)
O1 Fe1 N1 C14 -159.3(6)
O4 Fe1 N1 C14 -78.7(3)
N3 Fe1 N1 C14 90.1(3)
N2 Fe1 N1 C14 9.0(3)
N4 Fe1 N1 C14 170.9(3)
O1 Fe1 N1 C10 25.3(9)
O4 Fe1 N1 C10 105.9(3)
N3 Fe1 N1 C10 -85.3(3)
N2 Fe1 N1 C10 -166.4(3)
N4 Fe1 N1 C10 -4.5(3)
C10 N1 C14 C13 -0.6(6)
Fe1 N1 C14 C13 -175.9(3)
C10 N1 C14 C1 -178.4(4)
Fe1 N1 C14 C1 6.3(5)
N1 C14 C13 C12 0.1(7)
C1 C14 C13 C12 177.8(4)
O6 S2 C16 F4 48.5(4)
O5 S2 C16 F4 170.7(3)
O4 S2 C16 F4 -71.7(3)
O6 S2 C16 F6 -72.0(4)
O5 S2 C16 F6 50.2(4)
O4 S2 C16 F6 167.8(3)
O6 S2 C16 F5 167.5(3)
O5 S2 C16 F5 -70.2(4)
O4 S2 C16 F5 47.3(4)
C2 N2 C3 C4 -158.7(4)
C1 N2 C3 C4 81.4(5)
Fe1 N2 C3 C4 -34.6(4)
C2 N2 C1 C14 155.2(4)
C3 N2 C1 C14 -84.3(4)
Fe1 N2 C1 C14 31.3(4)
N1 C14 C1 N2 -26.6(5)
C13 C14 C1 N2 155.6(4)
C8 N4 C9 C10 -148.6(4)
C7 N4 C9 C10 91.4(4)
Fe1 N4 C9 C10 -24.3(4)
C10 C11 C12 C13 -1.4(7)
C14 C13 C12 C11 0.9(7)
C8 N4 C7 C6 163.3(4)
C9 N4 C7 C6 -76.7(4)
Fe1 N4 C7 C6 41.3(4)
C6 N3 C4 C3 -160.9(4)
C5 N3 C4 C3 77.0(4)
Fe1 N3 C4 C3 -44.9(4)
N2 C3 C4 N3 56.3(5)
C5 N3 C6 C7 -80.2(4)
C4 N3 C6 C7 157.7(4)
Fe1 N3 C6 C7 42.4(4)
N4 C7 C6 N3 -59.1(5)
O2 S1 C15 F2 176.8(4)
O3 S1 C15 F2 -59.9(4)
O1 S1 C15 F2 57.3(4)
O2 S1 C15 F1 56.1(4)
O3 S1 C15 F1 179.4(3)
O1 S1 C15 F1 -63.4(4)
O2 S1 C15 F3 -63.2(4)
O3 S1 C15 F3 60.0(4)
O1 S1 C15 F3 177.3(3)
C14 N1 C10 C11 0.0(6)
Fe1 N1 C10 C11 175.2(3)
C14 N1 C10 C9 176.7(4)
Fe1 N1 C10 C9 -8.1(5)
C12 C11 C10 N1 1.0(7)
C12 C11 C10 C9 -175.4(4)
N4 C9 C10 N1 22.4(5)
N4 C9 C10 C11 -161.0(4)
